data_1541585
loop_
_publ_author_name
'Hou Hongwei'
'Zhu Yu'
'Song Yinglin'
'Wie Yong-Li'
'Fan Yaoting'

_publ_section_title
;
 Two novel two-dimensional cluster polymers ((N Me4)2 (M O S3 Cu3
 (mue2-I)3)) (M = Mo, W): synthesis, crystal structure and interesting
 optical alternation from self-defocusing to self-focusing
;
_journal_name_full 'Inorganica Chimica Acta'
_journal_page_first 421
_journal_page_last 428
_journal_volume 357
_journal_year 2004
_chemical_formula_sum 'C8 H24 Cu3 I3 N2 O S3 W'
_chemical_name_systematic '(N (C H3)4)2 ((W O S3) Cu3 I3)'
_space_group_IT_number 14
_symmetry_space_group_name_Hall '-P 2ybc'
_symmetry_space_group_name_H-M 'P 1 21/c 1'
_cell_angle_alpha 90
_cell_angle_beta 101.39
_cell_angle_gamma 90
_cell_formula_units_Z 4
_cell_length_a 18.289
_cell_length_b 9.186
_cell_length_c 14.324
_cell_volume 2359.078
_citation_journal_id_ASTM ICHAA3
_cod_data_source_file HouHongwei_ICHAA3_2004_474.cif
_cod_data_source_block C8H24Cu3I3N2O1S3W1
_cod_original_formula_sum 'C8 H24 Cu3 I3 N2 O1 S3 W1'
_cod_database_code 1541585

loop_
_symmetry_equiv_pos_as_xyz
x,y,z
-x,y+1/2,-z+1/2
-x,-y,-z
x,-y-1/2,z-1/2

loop_
_atom_site_label
_atom_site_type_symbol
_atom_site_fract_x
_atom_site_fract_y
_atom_site_fract_z
_atom_site_occupancy
_atom_site_U_iso_or_equiv
H23 H 0.0728 1.034 0.6968 1 0.0
S2 S-2 0.3341 0.7391 0.8362 1 0.0
N1 N+1 0.3861 1.2452 0.4743 1 0.0
H13 H 0.0451 1.3871 0.5384 1 0.0
H2 H 0.3759 1.1989 0.6066 1 0.0
H11 H 0.3396 1.0491 0.4537 1 0.0
C8 C 0.0531 1.0819 0.6376 1 0.0
I3 I-1 0.49442 1.00182 0.74814 1 0.0
H19 H 0.0484 1.3851 0.7329 1 0.0
I2 I-1 0.16455 0.98154 0.42482 1 0.0
C1 C 0.3467 1.2478 0.5526 1 0.0
H1 H 0.3385 1.3468 0.5692 1 0.0
C6 C 0.1564 1.2375 0.6644 1 0.0
H18 H 0.1763 1.19 0.7237 1 0.0
N2 N+1 0.0735 1.2249 0.6438 1 0.0
H3 H 0.2995 1.1993 0.5339 1 0.0
Cu3 Cu+1 0.39249 0.8271 0.72294 1 0.0
Cu2 Cu+1 0.21 0.795 0.54243 1 0.0
H9 H 0.4866 1.3504 0.5228 1 0.0
H5 H 0.3193 1.3386 0.3571 1 0.0
W1 W+6 0.27711 0.64207 0.6947 1 0.0
H24 H 0.0725 1.0362 0.5873 1 0.0
Cu1 Cu+1 0.20958 0.7972 0.81191 1 0.0
H4 H 0.3846 1.2474 0.3302 1 0.0
C7 C 0.0369 1.2836 0.7233 1 0.0
H6 H 0.3149 1.1682 0.3549 1 0.0
H10 H 0.4146 1.0617 0.4169 1 0.0
H8 H 0.4941 1.1807 0.5319 1 0.0
H20 H 0.0554 1.2311 0.7811 1 0.0
C5 C 0.0344 1.2853 0.5423 1 0.0
H14 H -0.0186 1.2716 0.5337 1 0.0
O1 O-2 0.284 0.461 0.6992 1 0.0
C4 C 0.3893 1.0878 0.4672 1 0.0
I1 I-1 0.15911 0.97825 0.9067 1 0.0
H17 H 0.1759 1.1922 0.6142 1 0.0
C2 C 0.3477 1.2503 0.3694 1 0.0
H15 H 0.0529 1.2336 0.4936 1 0.0
C3 C 0.4718 1.2592 0.492 1 0.0
S1 S-2 0.1543 0.7167 0.6635 1 0.0
H16 H 0.1702 1.3384 0.6687 1 0.0
H21 H -0.0162 1.2714 0.7058 1 0.0
H7 H 0.4881 1.2553 0.4323 1 0.0
H12 H 0.4159 1.0486 0.5263 1 0.0
S3 S-2 0.3345 0.735 0.5818 1 0.0
H22 H -0.0003 1.0747 0.6244 1 0.0
